data_7058650
loop_
_publ_author_name
'Koz\'a\<cek, Pavel'
'Dost\'al, Libor'
'R\%u\<zi\<cka, Ale\<s'
'C\'isa\<rov\'a, Ivana'
'\<Cerno\<sek, Zden\<ek'
'Erben, Milan'

_publ_section_title
;
 Synthesis and coordination properties of new \s2,\l3-P/N switchable
 chelators based on [1,2,3]-diazaphosphole
;
_journal_issue 34
_journal_name_full 'New Journal of Chemistry'
_journal_page_first 13388
_journal_paper_doi 10.1039/C9NJ03146D
_journal_volume 43
_journal_year 2019
_chemical_formula_moiety 'C16 H22 Cr N4 O4 P2 Si'
_chemical_formula_sum 'C16 H22 Cr N4 O4 P2 Si'
_chemical_formula_weight 476.40
_space_group_crystal_system monoclinic
_space_group_IT_number 14
_space_group_name_Hall '-P 2yn'
_space_group_name_H-M_alt 'P 1 21/n 1'
_symmetry_space_group_name_Hall '-P 2yn'
_symmetry_space_group_name_H-M 'P 1 21/n 1'
_atom_sites_solution_hydrogens geom
_audit_creation_method SHELXL-2013
_audit_update_record
;
2019-06-05 deposited with the CCDC.    2019-07-23 downloaded from the CCDC.
;
_cell_angle_alpha 90
_cell_angle_beta 98.130(2)
_cell_angle_gamma 90
_cell_formula_units_Z 4
_cell_length_a 8.8157(3)
_cell_length_b 9.8348(4)
_cell_length_c 25.7942(10)
_cell_measurement_reflns_used 46690
_cell_measurement_temperature 150(2)
_cell_measurement_theta_max 27.5
_cell_measurement_theta_min 1
_cell_volume 2213.90(15)
_computing_cell_refinement 'APEX3 v2016.5-0 (Bruker AXS)'
_computing_data_collection 'Bruker Instrument Service vV6.2.3'
_computing_data_reduction 'SAINT V8.37A (Bruker AXS Inc., 2015)'
_computing_molecular_graphics 'Platon (Spek, 2009)'
_computing_publication_material 'Platon (Spek, 2009)'
_computing_structure_refinement 'SHELXL-2014/7 (Sheldrick, 2014)'
_computing_structure_solution 'XT, VERSION 2014/5'
_diffrn_ambient_temperature 150(2)
_diffrn_detector_area_resol_mean 10.4167
_diffrn_measured_fraction_theta_full 0.998
_diffrn_measured_fraction_theta_max 0.996
_diffrn_measurement_device_type 'Bruker D8 - Venture'
_diffrn_measurement_method '\f and \w scans to fill the Ewald sphere'
_diffrn_radiation_type MoK\a
_diffrn_radiation_wavelength 0.71073
_diffrn_reflns_av_R_equivalents 0.0655
_diffrn_reflns_av_unetI/netI 0.0305
_diffrn_reflns_Laue_measured_fraction_full 0.998
_diffrn_reflns_Laue_measured_fraction_max 0.996
_diffrn_reflns_limit_h_max 11
_diffrn_reflns_limit_h_min -11
_diffrn_reflns_limit_k_max 12
_diffrn_reflns_limit_k_min -12
_diffrn_reflns_limit_l_max 31
_diffrn_reflns_limit_l_min -33
_diffrn_reflns_number 46690
_diffrn_reflns_point_group_measured_fraction_full 0.998
_diffrn_reflns_point_group_measured_fraction_max 0.996
_diffrn_reflns_theta_full 25.242
_diffrn_reflns_theta_max 27.563
_diffrn_reflns_theta_min 2.571
_diffrn_source 'sealed X-ray tube'
_exptl_absorpt_coefficient_mu 0.744
_exptl_absorpt_correction_T_max 0.7456
_exptl_absorpt_correction_T_min 0.6254
_exptl_absorpt_correction_type multi-scan
_exptl_absorpt_process_details
;
SADABS-2016/2 - Bruker AXS area detector
scaling and absorption correction
;
_exptl_crystal_colour yellow
_exptl_crystal_density_diffrn 1.429
_exptl_crystal_description needle
_exptl_crystal_F_000 984
_exptl_crystal_size_max 0.592
_exptl_crystal_size_mid 0.240
_exptl_crystal_size_min 0.156
_refine_diff_density_max 0.317
_refine_diff_density_min -0.424
_refine_diff_density_rms 0.061
_refine_ls_extinction_method none
_refine_ls_goodness_of_fit_ref 1.060
_refine_ls_hydrogen_treatment constr
_refine_ls_matrix_type full
_refine_ls_number_parameters 253
_refine_ls_number_reflns 5094
_refine_ls_number_restraints 249
_refine_ls_restrained_S_all 1.037
_refine_ls_R_factor_all 0.0488
_refine_ls_R_factor_gt 0.0358
_refine_ls_shift/su_max 0.001
_refine_ls_shift/su_mean 0.000
_refine_ls_structure_factor_coef Fsqd
_refine_ls_weighting_details 'w=1/[\s^2^(Fo^2^)+(0.0286P)^2^+1.6763P] where P=(Fo^2^+2Fc^2^)/3'
_refine_ls_weighting_scheme calc
_refine_ls_wR_factor_gt 0.0721
_refine_ls_wR_factor_ref 0.0761
_reflns_Friedel_coverage 0.000
_reflns_number_gt 4245
_reflns_number_total 5094
_reflns_threshold_expression 'I > 2\s(I)'
_cod_data_source_file c9nj03146d1.cif
_cod_data_source_block me190204Cr1_14
_cod_depositor_comments 'Adding full bibliography for 7058649--7058656.cif.'
_cod_database_code 7058650
_shelx_space_group_comment
;
The symmetry employed for this shelxl refinement is uniquely defined
by the following loop, which should always be used as a source of
symmetry information in preference to the above space-group names.
They are only intended as comments.
;
_exptl_absorpt_special_details
;
The ratio of minimum to maximum
apparent transmission was 0.838
;
_shelxl_version_number 2013-4

loop_
_space_group_symop_operation_xyz
'x, y, z'
'-x+1/2, y+1/2, -z+1/2'
'-x, -y, -z'
'x-1/2, -y-1/2, z-1/2'

loop_
_atom_site_label
_atom_site_type_symbol
_atom_site_fract_x
_atom_site_fract_y
_atom_site_fract_z
_atom_site_U_iso_or_equiv
_atom_site_adp_type
_atom_site_occupancy
_atom_site_site_symmetry_order
_atom_site_calc_flag
_atom_site_refinement_flags_posn
_atom_site_refinement_flags_adp
Cr1 Cr 0.27369(3) 0.52070(3) 0.31417(2) 0.01674(8) Uani 1 1 d . U
P1 P 0.11462(5) 0.60858(5) 0.36871(2) 0.01751(11) Uani 1 1 d . U
Si1 Si 0.29687(6) 0.85896(5) 0.42439(2) 0.01772(12) Uani 1 1 d . U
O1 O 0.11119(18) 0.25093(15) 0.31038(6) 0.0329(4) Uani 1 1 d . U
N1 N 0.14375(18) 0.74342(17) 0.40835(6) 0.0196(3) Uani 1 1 d . U
C2 C -0.0580(2) 0.5758(2) 0.38801(8) 0.0196(4) Uani 1 1 d . U
O2 O 0.4634(2) 0.41427(18) 0.23465(7) 0.0500(5) Uani 1 1 d . U
P2 P 0.42306(5) 0.71341(5) 0.32833(2) 0.01825(11) Uani 1 1 d . U
N2 N 0.02598(18) 0.76709(17) 0.43751(6) 0.0216(4) Uani 1 1 d . U
C1 C -0.0824(2) 0.6747(2) 0.42589(7) 0.0192(4) Uani 1 1 d . U
O4 O 0.0580(2) 0.62644(17) 0.21962(6) 0.0412(4) Uani 1 1 d . U
N3 N 0.41650(17) 0.82709(16) 0.37638(6) 0.0187(3) Uani 1 1 d . U
C5 C -0.1669(2) 0.4639(2) 0.36893(10) 0.0320(5) Uani 1 1 d . U
H5A H -0.1235 0.4094 0.3428 0.048 Uiso 1 1 calc R U
H5B H -0.2647 0.5031 0.3530 0.048 Uiso 1 1 calc R U
H5C H -0.1839 0.4059 0.3985 0.048 Uiso 1 1 calc R U
O3 O 0.48113(19) 0.3883(2) 0.40388(7) 0.0494(5) Uani 1 1 d . U
N4 N 0.53889(18) 0.91727(17) 0.38248(6) 0.0204(3) Uani 1 1 d . U
C3 C -0.2197(2) 0.6798(2) 0.45430(8) 0.0248(4) Uani 1 1 d . U
H3A H -0.3114 0.6502 0.4303 0.030 Uiso 1 1 calc R U
H3B H -0.2367 0.7748 0.4648 0.030 Uiso 1 1 calc R U
C4 C -0.2006(3) 0.5900(3) 0.50261(11) 0.0568(9) Uani 1 1 d . U
H4A H -0.2925 0.5963 0.5199 0.085 Uiso 1 1 calc R U
H4B H -0.1111 0.6201 0.5268 0.085 Uiso 1 1 calc R U
H4C H -0.1859 0.4955 0.4923 0.085 Uiso 1 1 calc R U
C7 C 0.5916(2) 0.7772(2) 0.31425(7) 0.0197(4) Uani 1 1 d . U
C6 C 0.6318(2) 0.8884(2) 0.34815(8) 0.0201(4) Uani 1 1 d . U
C10 C 0.6854(2) 0.7295(2) 0.27345(8) 0.0286(5) Uani 1 1 d . U
H10A H 0.6352 0.6511 0.2549 0.043 Uiso 1 1 calc R U
H10B H 0.7877 0.7032 0.2904 0.043 Uiso 1 1 calc R U
H10C H 0.6944 0.8032 0.2485 0.043 Uiso 1 1 calc R U
C8 C 0.7727(2) 0.9740(2) 0.34649(9) 0.0271(5) Uani 1 1 d . U
H8A H 0.7670 1.0153 0.3113 0.033 Uiso 1 1 calc R U
H8B H 0.8638 0.9140 0.3516 0.033 Uiso 1 1 calc R U
C9 C 0.7948(3) 1.0861(2) 0.38692(11) 0.0423(6) Uani 1 1 d . U
H9A H 0.8887 1.1366 0.3834 0.064 Uiso 1 1 calc R U
H9B H 0.8032 1.0464 0.4221 0.064 Uiso 1 1 calc R U
H9C H 0.7069 1.1480 0.3815 0.064 Uiso 1 1 calc R U
C12 C 0.2252(2) 1.0342(2) 0.41809(10) 0.0324(5) Uani 1 1 d . U
H12A H 0.1588 1.0515 0.4448 0.049 Uiso 1 1 calc R U
H12B H 0.1666 1.0471 0.3832 0.049 Uiso 1 1 calc R U
H12C H 0.3118 1.0976 0.4229 0.049 Uiso 1 1 calc R U
C11 C 0.4006(3) 0.8141(3) 0.48907(8) 0.0328(5) Uani 1 1 d . U
H11A H 0.3350 0.8316 0.5160 0.049 Uiso 1 1 calc R U
H11B H 0.4938 0.8693 0.4962 0.049 Uiso 1 1 calc R U
H11C H 0.4283 0.7176 0.4895 0.049 Uiso 1 1 calc R U
C13 C 0.1686(2) 0.3559(2) 0.31069(8) 0.0221(4) Uani 1 1 d . U
C14 C 0.3947(3) 0.4556(2) 0.26575(9) 0.0286(5) Uani 1 1 d . U
C16 C 0.1383(2) 0.5906(2) 0.25536(8) 0.0242(4) Uani 1 1 d . U
C15 C 0.4044(2) 0.4408(2) 0.37059(8) 0.0270(5) Uani 1 1 d . U

loop_
_atom_site_aniso_label
_atom_site_aniso_U_11
_atom_site_aniso_U_22
_atom_site_aniso_U_33
_atom_site_aniso_U_23
_atom_site_aniso_U_13
_atom_site_aniso_U_12
Cr1 0.01542(15) 0.01903(15) 0.01692(16) -0.00086(12) 0.00626(11) -0.00041(12)
P1 0.0134(2) 0.0211(2) 0.0191(2) -0.00190(19) 0.00590(18) -0.00196(19)
Si1 0.0144(2) 0.0219(3) 0.0174(3) -0.0028(2) 0.0042(2) -0.0011(2)
O1 0.0370(9) 0.0254(8) 0.0362(9) -0.0004(7) 0.0051(7) -0.0082(7)
N1 0.0154(7) 0.0245(8) 0.0205(8) -0.0038(7) 0.0083(6) -0.0023(6)
C2 0.0132(9) 0.0219(9) 0.0244(10) 0.0035(8) 0.0053(7) -0.0004(7)
O2 0.0629(12) 0.0368(10) 0.0612(12) -0.0078(9) 0.0461(10) -0.0004(9)
P2 0.0151(2) 0.0242(3) 0.0165(2) -0.00105(19) 0.00565(18) -0.00231(19)
N2 0.0186(8) 0.0274(9) 0.0208(8) -0.0018(7) 0.0101(7) 0.0014(7)
C1 0.0153(9) 0.0236(10) 0.0197(10) 0.0040(7) 0.0060(7) 0.0012(7)
O4 0.0491(10) 0.0354(9) 0.0333(9) 0.0026(7) -0.0140(8) -0.0017(8)
N3 0.0154(8) 0.0223(8) 0.0193(8) -0.0021(6) 0.0055(6) -0.0047(6)
C5 0.0207(10) 0.0302(12) 0.0476(14) -0.0072(10) 0.0138(10) -0.0082(9)
O3 0.0276(9) 0.0737(13) 0.0464(11) 0.0304(10) 0.0035(8) 0.0080(9)
N4 0.0157(8) 0.0221(8) 0.0238(9) 0.0013(7) 0.0039(7) -0.0060(6)
C3 0.0191(10) 0.0308(11) 0.0273(11) 0.0042(9) 0.0125(8) 0.0036(8)
C4 0.0462(15) 0.080(2) 0.0522(17) 0.0375(16) 0.0351(13) 0.0257(15)
C7 0.0158(9) 0.0266(10) 0.0171(9) 0.0057(8) 0.0042(7) -0.0001(8)
C6 0.0153(9) 0.0238(10) 0.0216(10) 0.0078(8) 0.0033(7) -0.0011(7)
C10 0.0216(10) 0.0430(13) 0.0233(11) -0.0009(9) 0.0098(8) -0.0022(9)
C8 0.0199(10) 0.0289(11) 0.0338(12) 0.0077(9) 0.0079(9) -0.0054(8)
C9 0.0266(12) 0.0308(12) 0.0721(18) -0.0098(12) 0.0154(12) -0.0106(10)
C12 0.0252(11) 0.0264(11) 0.0460(14) -0.0050(10) 0.0058(10) 0.0001(9)
C11 0.0288(11) 0.0488(14) 0.0204(11) -0.0011(10) 0.0021(9) 0.0001(10)
C13 0.0218(10) 0.0257(10) 0.0195(10) -0.0002(8) 0.0055(8) 0.0025(8)
C14 0.0321(11) 0.0215(10) 0.0357(12) -0.0013(9) 0.0169(10) -0.0019(9)
C16 0.0273(11) 0.0212(10) 0.0243(10) -0.0040(8) 0.0043(8) -0.0031(8)
C15 0.0179(10) 0.0354(12) 0.0295(11) 0.0068(9) 0.0101(9) -0.0014(9)

loop_
_atom_type_symbol
_atom_type_description
_atom_type_scat_dispersion_real
_atom_type_scat_dispersion_imag
_atom_type_scat_source
C C 0.0033 0.0016 'International Tables Vol C Tables 4.2.6.8 and 6.1.1.4'
H H 0.0000 0.0000 'International Tables Vol C Tables 4.2.6.8 and 6.1.1.4'
Cr Cr 0.3209 0.6236 'International Tables Vol C Tables 4.2.6.8 and 6.1.1.4'
N N 0.0061 0.0033 'International Tables Vol C Tables 4.2.6.8 and 6.1.1.4'
O O 0.0106 0.0060 'International Tables Vol C Tables 4.2.6.8 and 6.1.1.4'
P P 0.1023 0.0942 'International Tables Vol C Tables 4.2.6.8 and 6.1.1.4'
Si Si 0.0817 0.0704 'International Tables Vol C Tables 4.2.6.8 and 6.1.1.4'

loop_
_geom_angle_atom_site_label_1
_geom_angle_atom_site_label_2
_geom_angle_atom_site_label_3
_geom_angle
C13 Cr1 C14 89.80(9)
C13 Cr1 C15 85.43(9)
C14 Cr1 C15 91.65(9)
C13 Cr1 C16 91.39(9)
C14 Cr1 C16 86.81(9)
C15 Cr1 C16 176.48(9)
C13 Cr1 P1 90.83(6)
C14 Cr1 P1 175.86(7)
C15 Cr1 P1 92.48(6)
C16 Cr1 P1 89.08(6)
C13 Cr1 P2 172.39(7)
C14 Cr1 P2 91.17(7)
C15 Cr1 P2 86.99(7)
C16 Cr1 P2 96.20(6)
P1 Cr1 P2 88.75(2)
N1 P1 C2 92.17(9)
N1 P1 Cr1 128.33(6)
C2 P1 Cr1 139.48(7)
N3 Si1 N1 103.53(8)
N3 Si1 C12 109.70(9)
N1 Si1 C12 109.93(9)
N3 Si1 C11 108.92(9)
N1 Si1 C11 108.87(10)
C12 Si1 C11 115.23(11)
N2 N1 P1 113.78(12)
N2 N1 Si1 111.78(12)
P1 N1 Si1 134.34(9)
C1 C2 C5 125.35(16)
C1 C2 P1 107.57(14)
C5 C2 P1 127.08(15)
N3 P2 C7 91.97(9)
N3 P2 Cr1 125.90(6)
C7 P2 Cr1 140.03(7)
C1 N2 N1 109.55(15)
N2 C1 C2 116.93(16)
N2 C1 C3 118.22(17)
C2 C1 C3 124.83(18)
N4 N3 P2 113.73(12)
N4 N3 Si1 109.82(12)
P2 N3 Si1 136.38(10)
C2 C5 H5A 109.5
C2 C5 H5B 109.5
H5A C5 H5B 109.5
C2 C5 H5C 109.5
H5A C5 H5C 109.5
H5B C5 H5C 109.5
C6 N4 N3 109.44(16)
C1 C3 C4 112.19(17)
C1 C3 H3A 109.2
C4 C3 H3A 109.2
C1 C3 H3B 109.2
C4 C3 H3B 109.2
H3A C3 H3B 107.9
C3 C4 H4A 109.5
C3 C4 H4B 109.5
H4A C4 H4B 109.5
C3 C4 H4C 109.5
H4A C4 H4C 109.5
H4B C4 H4C 109.5
C6 C7 C10 124.07(17)
C6 C7 P2 107.68(13)
C10 C7 P2 128.25(16)
N4 C6 C7 117.17(17)
N4 C6 C8 119.46(18)
C7 C6 C8 123.37(17)
C7 C10 H10A 109.5
C7 C10 H10B 109.5
H10A C10 H10B 109.5
C7 C10 H10C 109.5
H10A C10 H10C 109.5
H10B C10 H10C 109.5
C6 C8 C9 114.47(17)
C6 C8 H8A 108.6
C9 C8 H8A 108.6
C6 C8 H8B 108.6
C9 C8 H8B 108.6
H8A C8 H8B 107.6
C8 C9 H9A 109.5
C8 C9 H9B 109.5
H9A C9 H9B 109.5
C8 C9 H9C 109.5
H9A C9 H9C 109.5
H9B C9 H9C 109.5
Si1 C12 H12A 109.5
Si1 C12 H12B 109.5
H12A C12 H12B 109.5
Si1 C12 H12C 109.5
H12A C12 H12C 109.5
H12B C12 H12C 109.5
Si1 C11 H11A 109.5
Si1 C11 H11B 109.5
H11A C11 H11B 109.5
Si1 C11 H11C 109.5
H11A C11 H11C 109.5
H11B C11 H11C 109.5
O1 C13 Cr1 175.95(19)
O2 C14 Cr1 177.1(2)
O4 C16 Cr1 176.99(18)
O3 C15 Cr1 177.5(2)

loop_
_geom_bond_atom_site_label_1
_geom_bond_atom_site_label_2
_geom_bond_distance
Cr1 C13 1.863(2)
Cr1 C14 1.866(2)
Cr1 C15 1.894(2)
Cr1 C16 1.920(2)
Cr1 P1 2.2916(5)
Cr1 P2 2.3072(6)
P1 N1 1.6721(17)
P1 C2 1.6978(18)
Si1 N3 1.7645(16)
Si1 N1 1.7682(17)
Si1 C12 1.835(2)
Si1 C11 1.839(2)
O1 C13 1.149(2)
N1 N2 1.385(2)
C2 C1 1.416(3)
C2 C5 1.497(3)
O2 C14 1.146(2)
P2 N3 1.6762(16)
P2 C7 1.6987(19)
N2 C1 1.322(3)
C1 C3 1.502(2)
O4 C16 1.136(3)
N3 N4 1.388(2)
C5 H5A 0.9800
C5 H5B 0.9800
C5 H5C 0.9800
O3 C15 1.139(3)
N4 C6 1.319(2)
C3 C4 1.517(3)
C3 H3A 0.9900
C3 H3B 0.9900
C4 H4A 0.9800
C4 H4B 0.9800
C4 H4C 0.9800
C7 C6 1.414(3)
C7 C10 1.502(3)
C6 C8 1.507(3)
C10 H10A 0.9800
C10 H10B 0.9800
C10 H10C 0.9800
C8 C9 1.511(3)
C8 H8A 0.9900
C8 H8B 0.9900
C9 H9A 0.9800
C9 H9B 0.9800
C9 H9C 0.9800
C12 H12A 0.9800
C12 H12B 0.9800
C12 H12C 0.9800
C11 H11A 0.9800
C11 H11B 0.9800
C11 H11C 0.9800
